data_7005967
loop_
_publ_author_name
'Cotton, F. Albert'
'Murillo, Carlos A.'
'Wang, Xiaoping'
'Wilkinson, Chad C.'

_publ_section_title
;
 Increasing the solubility of strong reducing agents containing
 Mo(2)(4+) units and alkyl-substituted guanidinate ligands.
;
_journal_issue 35
_journal_name_full 'Dalton transactions (Cambridge, England : 2003)'
_journal_page_first 3943
_journal_page_last 3951
_journal_paper_doi 10.1039/b707201e
_journal_year 2007
_chemical_formula_moiety 'C28 H66 Cd N6, 2(N O3), C2 H6 O'
_chemical_formula_sum 'C30 H72 Cd N8 O7'
_chemical_formula_weight 769.36
_chemical_name_systematic
;
?
;
_space_group_IT_number 2
_symmetry_cell_setting triclinic
_symmetry_space_group_name_Hall '-P 1'
_symmetry_space_group_name_H-M 'P -1'
_atom_sites_solution_hydrogens geom
_atom_sites_solution_primary direct
_atom_sites_solution_secondary difmap
_audit_creation_method SHELXL-97
_cell_angle_alpha 78.651(5)
_cell_angle_beta 77.981(6)
_cell_angle_gamma 84.069(6)
_cell_formula_units_Z 2
_cell_length_a 10.351(2)
_cell_length_b 12.056(3)
_cell_length_c 16.131(4)
_cell_measurement_reflns_used 5935
_cell_measurement_temperature 213(2)
_cell_measurement_theta_max 27.4785
_cell_measurement_theta_min 2.568
_cell_volume 1926.3(8)
_computing_cell_refinement 'Bruker SMART'
_computing_data_collection 'Bruker SMART'
_computing_data_reduction 'Bruker SAINT'
_computing_molecular_graphics XP
_computing_structure_refinement 'SHELXL-97 (Sheldrick, 1997)'
_computing_structure_solution 'SHELXS-97 (Sheldrick, 1990)'
_diffrn_ambient_temperature 213(2)
_diffrn_measured_fraction_theta_full 0.991
_diffrn_measured_fraction_theta_max 0.991
_diffrn_measurement_device_type 'Bruker SMART'
_diffrn_measurement_method \w-scans
_diffrn_radiation_monochromator graphite
_diffrn_radiation_source 'normal-focus sealed tube'
_diffrn_radiation_type MoK\a
_diffrn_radiation_wavelength 0.71073
_diffrn_reflns_av_R_equivalents 0.0000
_diffrn_reflns_av_sigmaI/netI 0.0242
_diffrn_reflns_limit_h_max 12
_diffrn_reflns_limit_h_min -11
_diffrn_reflns_limit_k_max 14
_diffrn_reflns_limit_k_min -13
_diffrn_reflns_limit_l_max 19
_diffrn_reflns_limit_l_min 0
_diffrn_reflns_number 10220
_diffrn_reflns_theta_full 25.00
_diffrn_reflns_theta_max 25.00
_diffrn_reflns_theta_min 1.73
_exptl_absorpt_coefficient_mu 0.618
_exptl_absorpt_correction_T_max 0.8745
_exptl_absorpt_correction_T_min 0.7103
_exptl_absorpt_correction_type multi-scan
_exptl_absorpt_process_details SADABS
_exptl_crystal_colour colorless
_exptl_crystal_density_diffrn 1.326
_exptl_crystal_density_meas ?
_exptl_crystal_density_method .
_exptl_crystal_description Block
_exptl_crystal_F_000 824
_exptl_crystal_size_max 0.59
_exptl_crystal_size_mid 0.24
_exptl_crystal_size_min 0.22
_refine_diff_density_max 0.663
_refine_diff_density_min -0.514
_refine_diff_density_rms 0.067
_refine_ls_extinction_method none
_refine_ls_goodness_of_fit_ref 1.111
_refine_ls_hydrogen_treatment constr
_refine_ls_matrix_type full
_refine_ls_number_parameters 421
_refine_ls_number_reflns 10220
_refine_ls_number_restraints 0
_refine_ls_restrained_S_all 1.111
_refine_ls_R_factor_all 0.0341
_refine_ls_R_factor_gt 0.0318
_refine_ls_shift/su_max 0.002
_refine_ls_shift/su_mean 0.000
_refine_ls_structure_factor_coef Fsqd
_refine_ls_weighting_details 'calc w=1/[\s^2^(Fo^2^)+(0.0468P)^2^+1.2679P] where P=(Fo^2^+2Fc^2^)/3'
_refine_ls_weighting_scheme calc
_refine_ls_wR_factor_gt 0.0885
_refine_ls_wR_factor_ref 0.0904
_reflns_number_gt 9680
_reflns_number_total 10220
_reflns_threshold_expression >2sigma(I)
_cod_data_source_file b707201e.txt
_cod_data_source_block CdSIV2NO3EtOH
_cod_depositor_comments
;
The following automatic conversions were performed:
'_symmetry_cell_setting' value 'Triclinic' changed to 'triclinic'
according to '/home/saulius/struct/CIF-dictionaries/cif_core.dic'
dictionary named 'cif_core.dic' version 2.4.1 from 2010-06-29.

Automatic conversion script
Id: cif_fix_enum 1527 2010-12-29 10:47:43Z saulius 
;
_cod_original_cell_volume 1926.4(8)
_cod_original_sg_symbol_H-M P-1
_cod_database_code 7005967

loop_
_symmetry_equiv_pos_as_xyz
'x, y, z'
'-x, -y, -z'

loop_
_atom_site_label
_atom_site_type_symbol
_atom_site_fract_x
_atom_site_fract_y
_atom_site_fract_z
_atom_site_U_iso_or_equiv
_atom_site_adp_type
_atom_site_occupancy
_atom_site_symmetry_multiplicity
_atom_site_calc_flag
_atom_site_refinement_flags
_atom_site_disorder_assembly
_atom_site_disorder_group
Cd1 Cd 0.31907(2) 0.045248(18) 0.271371(13) 0.02504(7) Uani 1 1 d . . .
N8 N 0.4276(2) 0.1529(2) 0.94667(16) 0.0325(6) Uani 1 1 d . . .
N1 N 0.5037(2) 0.0853(2) 0.16122(15) 0.0299(6) Uani 1 1 d . . .
H1A H 0.5314 0.0200 0.1406 0.036 Uiso 1 1 calc R . .
H1D H 0.4748 0.1353 0.1178 0.036 Uiso 1 1 calc R . .
N2 N 0.3638(2) 0.23830(19) 0.28994(15) 0.0255(5) Uani 1 1 d . . .
H2A H 0.3372 0.2911 0.2462 0.031 Uiso 1 1 calc R . .
N3 N 0.1198(2) 0.0930(2) 0.35837(16) 0.0305(6) Uani 1 1 d . . .
H3A H 0.0566 0.0481 0.3544 0.037 Uiso 1 1 calc R . .
H3C H 0.1299 0.0803 0.4143 0.037 Uiso 1 1 calc R . .
N4 N 0.4512(2) -0.0421(2) 0.36850(16) 0.0309(6) Uani 1 1 d . . .
H4A H 0.5111 0.0063 0.3717 0.037 Uiso 1 1 calc R . .
H4C H 0.4002 -0.0609 0.4218 0.037 Uiso 1 1 calc R . .
N5 N 0.2724(2) -0.15477(18) 0.28144(15) 0.0234(5) Uani 1 1 d . . .
H5D H 0.3301 -0.1835 0.2380 0.028 Uiso 1 1 calc R . .
N6 N 0.2011(2) 0.0686(2) 0.15817(15) 0.0292(5) Uani 1 1 d . . .
H6A H 0.1796 0.1441 0.1441 0.035 Uiso 1 1 calc R . .
H6C H 0.2588 0.0486 0.1119 0.035 Uiso 1 1 calc R . .
N7 N 0.7795(3) 0.0259(3) 0.41993(15) 0.0380(6) Uani 1 1 d . . .
C1 C 0.6224(3) 0.1310(3) 0.1770(2) 0.0331(7) Uani 1 1 d . . .
H1B H 0.6912 0.1342 0.1248 0.040 Uiso 1 1 calc R . .
H1C H 0.6561 0.0777 0.2231 0.040 Uiso 1 1 calc R . .
C29 C 0.8551(4) 0.6028(4) 0.0315(3) 0.0660(11) Uani 1 1 d . . .
H29A H 0.8846 0.5323 0.0649 0.099 Uiso 1 1 calc R . .
H29B H 0.7815 0.6388 0.0667 0.099 Uiso 1 1 calc R . .
H29C H 0.9273 0.6528 0.0130 0.099 Uiso 1 1 calc R . .
C2 C 0.6010(3) 0.2489(2) 0.20208(19) 0.0288(6) Uani 1 1 d . . .
C30 C 0.8117(4) 0.5788(3) -0.0462(3) 0.0540(10) Uani 1 1 d . . .
H30A H 0.8858 0.5408 -0.0809 0.065 Uiso 1 1 calc R . .
H30B H 0.7398 0.5272 -0.0272 0.065 Uiso 1 1 calc R . .
C3 C 0.5055(3) 0.2504(2) 0.28830(19) 0.0288(6) Uani 1 1 d . . .
H3B H 0.5353 0.1890 0.3311 0.035 Uiso 1 1 calc R . .
H3D H 0.5126 0.3220 0.3067 0.035 Uiso 1 1 calc R . .
C4 C 0.5545(3) 0.3370(3) 0.1291(2) 0.0351(7) Uani 1 1 d . . .
H4B H 0.6216 0.3365 0.0765 0.042 Uiso 1 1 calc R . .
H4D H 0.4728 0.3127 0.1185 0.042 Uiso 1 1 calc R . .
C5 C 0.5287(4) 0.4586(3) 0.1450(2) 0.0491(9) Uani 1 1 d . . .
H5A H 0.5002 0.5067 0.0955 0.074 Uiso 1 1 calc R . .
H5B H 0.6094 0.4851 0.1536 0.074 Uiso 1 1 calc R . .
H5C H 0.4601 0.4613 0.1958 0.074 Uiso 1 1 calc R . .
C6 C 0.7362(3) 0.2770(3) 0.2178(2) 0.0374(7) Uani 1 1 d . . .
H6B H 0.7245 0.3509 0.2360 0.045 Uiso 1 1 calc R . .
H6D H 0.7598 0.2205 0.2659 0.045 Uiso 1 1 calc R . .
C7 C 0.8523(3) 0.2804(3) 0.1418(2) 0.0464(9) Uani 1 1 d . . .
H7A H 0.9310 0.2987 0.1588 0.070 Uiso 1 1 calc R . .
H7B H 0.8321 0.3377 0.0941 0.070 Uiso 1 1 calc R . .
H7C H 0.8677 0.2070 0.1242 0.070 Uiso 1 1 calc R . .
C8 C 0.2851(3) 0.2613(3) 0.37326(19) 0.0326(7) Uani 1 1 d . . .
H8A H 0.3236 0.3228 0.3897 0.039 Uiso 1 1 calc R . .
H8B H 0.2925 0.1936 0.4174 0.039 Uiso 1 1 calc R . .
C9 C 0.1371(3) 0.2943(3) 0.3732(2) 0.0307(7) Uani 1 1 d . . .
C10 C 0.0767(3) 0.2134(2) 0.33218(19) 0.0294(7) Uani 1 1 d . . .
H10A H -0.0200 0.2224 0.3481 0.035 Uiso 1 1 calc R . .
H10B H 0.1010 0.2343 0.2693 0.035 Uiso 1 1 calc R . .
C11 C 0.0633(3) 0.2859(3) 0.4679(2) 0.0425(8) Uani 1 1 d . . .
H11A H -0.0289 0.3144 0.4677 0.051 Uiso 1 1 calc R . .
H11B H 0.0625 0.2057 0.4948 0.051 Uiso 1 1 calc R . .
C12 C 0.1191(4) 0.3494(4) 0.5243(3) 0.0780(15) Uani 1 1 d . . .
H12A H 0.0655 0.3384 0.5819 0.117 Uiso 1 1 calc R . .
H12B H 0.1179 0.4297 0.4998 0.117 Uiso 1 1 calc R . .
H12C H 0.2094 0.3206 0.5270 0.117 Uiso 1 1 calc R . .
C13 C 0.1233(3) 0.4158(3) 0.3211(2) 0.0438(8) Uani 1 1 d . . .
H13A H 0.1548 0.4679 0.3510 0.053 Uiso 1 1 calc R . .
H13B H 0.1820 0.4188 0.2647 0.053 Uiso 1 1 calc R . .
C14 C -0.0157(4) 0.4595(3) 0.3066(3) 0.0526(10) Uani 1 1 d . . .
H14A H -0.0129 0.5359 0.2734 0.079 Uiso 1 1 calc R . .
H14B H -0.0748 0.4599 0.3618 0.079 Uiso 1 1 calc R . .
H14C H -0.0476 0.4103 0.2753 0.079 Uiso 1 1 calc R . .
C15 C 0.5218(3) -0.1462(2) 0.33972(19) 0.0275(6) Uani 1 1 d . . .
H15A H 0.6058 -0.1607 0.3602 0.033 Uiso 1 1 calc R . .
H15B H 0.5423 -0.1332 0.2766 0.033 Uiso 1 1 calc R . .
C16 C 0.4414(3) -0.2507(2) 0.37260(18) 0.0258(6) Uani 1 1 d . . .
C17 C 0.2949(3) -0.2228(2) 0.36540(18) 0.0284(6) Uani 1 1 d . . .
H17A H 0.2517 -0.2941 0.3754 0.034 Uiso 1 1 calc R . .
H17B H 0.2518 -0.1813 0.4113 0.034 Uiso 1 1 calc R . .
C18 C 0.4485(3) -0.2922(3) 0.46897(19) 0.0358(7) Uani 1 1 d . . .
H18A H 0.5398 -0.3204 0.4724 0.043 Uiso 1 1 calc R . .
H18B H 0.4287 -0.2266 0.4980 0.043 Uiso 1 1 calc R . .
C19 C 0.3580(4) -0.3837(3) 0.5188(2) 0.0563(10) Uani 1 1 d . . .
H19A H 0.3713 -0.4026 0.5779 0.085 Uiso 1 1 calc R . .
H19B H 0.3782 -0.4507 0.4923 0.085 Uiso 1 1 calc R . .
H19C H 0.2667 -0.3566 0.5181 0.085 Uiso 1 1 calc R . .
C20 C 0.4998(3) -0.3439(2) 0.3192(2) 0.0327(7) Uani 1 1 d . . .
H20A H 0.4599 -0.4150 0.3486 0.039 Uiso 1 1 calc R . .
H20B H 0.4729 -0.3234 0.2631 0.039 Uiso 1 1 calc R . .
C21 C 0.6501(3) -0.3658(3) 0.3037(2) 0.0430(8) Uani 1 1 d . . .
H21A H 0.6760 -0.4255 0.2699 0.065 Uiso 1 1 calc R . .
H21B H 0.6783 -0.3888 0.3586 0.065 Uiso 1 1 calc R . .
H21C H 0.6913 -0.2970 0.2728 0.065 Uiso 1 1 calc R . .
C22 C 0.1356(3) -0.1681(2) 0.27260(19) 0.0262(6) Uani 1 1 d . . .
H22A H 0.0748 -0.1318 0.3161 0.031 Uiso 1 1 calc R . .
H22B H 0.1209 -0.2492 0.2867 0.031 Uiso 1 1 calc R . .
C23 C 0.0965(3) -0.1205(2) 0.18449(19) 0.0266(6) Uani 1 1 d . . .
C24 C 0.0796(3) 0.0099(2) 0.1671(2) 0.0302(7) Uani 1 1 d . . .
H24A H 0.0441 0.0345 0.1142 0.036 Uiso 1 1 calc R . .
H24B H 0.0137 0.0339 0.2145 0.036 Uiso 1 1 calc R . .
C25 C -0.0413(3) -0.1642(3) 0.1929(2) 0.0381(8) Uani 1 1 d . . .
H25A H -0.0336 -0.2472 0.2068 0.046 Uiso 1 1 calc R . .
H25B H -0.1004 -0.1374 0.2419 0.046 Uiso 1 1 calc R . .
C26 C -0.1071(4) -0.1293(3) 0.1138(3) 0.0578(11) Uani 1 1 d . . .
H26A H -0.1928 -0.1611 0.1262 0.087 Uiso 1 1 calc R . .
H26B H -0.0515 -0.1574 0.0651 0.087 Uiso 1 1 calc R . .
H26C H -0.1185 -0.0473 0.1002 0.087 Uiso 1 1 calc R . .
C27 C 0.1982(3) -0.1618(3) 0.1110(2) 0.0347(7) Uani 1 1 d . . .
H27A H 0.1696 -0.1299 0.0565 0.042 Uiso 1 1 calc R . .
H27B H 0.2832 -0.1310 0.1087 0.042 Uiso 1 1 calc R . .
C28 C 0.2205(4) -0.2896(3) 0.1173(2) 0.0517(9) Uani 1 1 d . . .
H28A H 0.2861 -0.3066 0.0682 0.077 Uiso 1 1 calc R . .
H28B H 0.1380 -0.3213 0.1177 0.077 Uiso 1 1 calc R . .
H28C H 0.2518 -0.3224 0.1701 0.077 Uiso 1 1 calc R . .
O6 O 0.3675(2) 0.0666(2) 0.98367(15) 0.0474(6) Uani 1 1 d . . .
O7 O 0.7677(2) 0.67912(19) -0.09785(16) 0.0483(6) Uani 1 1 d . . .
H7D H 0.7051 0.7116 -0.0686 0.072 Uiso 1 1 calc R . .
O5 O 0.4398(2) 0.2274(2) 0.98787(15) 0.0490(6) Uani 1 1 d . . .
O4 O 0.4772(2) 0.1627(2) 0.86880(14) 0.0472(6) Uani 1 1 d . . .
O3 O 0.8350(3) 0.0092(3) 0.34951(19) 0.0851(10) Uani 1 1 d . A .
O2 O 0.8436(3) 0.0439(3) 0.4725(2) 0.0933(12) Uani 1 1 d . A .
O1 O 0.6582(3) 0.0389(5) 0.4382(3) 0.0634(19) Uani 0.869(13) 1 d P A 1
O1A O 0.679(2) -0.032(2) 0.4681(14) 0.038(7) Uiso 0.131(13) 1 d P A 2

loop_
_atom_site_aniso_label
_atom_site_aniso_U_11
_atom_site_aniso_U_22
_atom_site_aniso_U_33
_atom_site_aniso_U_23
_atom_site_aniso_U_13
_atom_site_aniso_U_12
Cd1 0.02448(11) 0.02611(10) 0.02490(10) -0.00540(9) -0.00463(10) -0.00211(7)
N8 0.0287(14) 0.0439(17) 0.0263(14) -0.0092(12) -0.0099(11) 0.0058(12)
N1 0.0313(14) 0.0292(13) 0.0297(14) -0.0105(11) -0.0025(11) -0.0017(10)
N2 0.0197(12) 0.0328(13) 0.0251(13) -0.0101(10) -0.0017(9) -0.0023(10)
N3 0.0285(13) 0.0318(14) 0.0307(14) -0.0068(11) -0.0014(11) -0.0062(11)
N4 0.0348(14) 0.0298(13) 0.0304(14) -0.0076(11) -0.0093(11) -0.0020(11)
N5 0.0188(11) 0.0273(12) 0.0234(12) -0.0021(10) -0.0046(10) -0.0020(9)
N6 0.0351(14) 0.0253(12) 0.0276(13) -0.0050(10) -0.0072(11) -0.0015(10)
N7 0.0320(15) 0.0525(17) 0.0286(13) -0.0026(14) -0.0075(13) -0.0040(12)
C1 0.0267(16) 0.0363(17) 0.0372(18) -0.0140(14) -0.0015(13) -0.0016(13)
C29 0.058(3) 0.062(3) 0.075(3) -0.004(2) -0.016(2) 0.002(2)
C2 0.0231(15) 0.0310(15) 0.0340(17) -0.0110(13) -0.0036(12) -0.0036(12)
C30 0.051(2) 0.036(2) 0.071(3) -0.0101(19) -0.005(2) 0.0000(17)
C3 0.0224(14) 0.0344(15) 0.0324(17) -0.0129(13) -0.0037(12) -0.0049(12)
C4 0.0273(16) 0.0400(18) 0.0382(17) -0.0128(15) 0.0007(14) -0.0063(14)
C5 0.058(2) 0.0365(19) 0.051(2) -0.0031(16) -0.0089(18) -0.0068(17)
C6 0.0238(16) 0.0427(18) 0.048(2) -0.0127(15) -0.0046(14) -0.0065(13)
C7 0.0248(17) 0.048(2) 0.065(2) -0.0132(18) -0.0024(16) -0.0056(15)
C8 0.0264(16) 0.0462(18) 0.0296(17) -0.0211(14) -0.0013(12) -0.0036(13)
C9 0.0253(16) 0.0360(17) 0.0318(17) -0.0149(14) 0.0002(13) -0.0011(13)
C10 0.0239(16) 0.0336(16) 0.0316(17) -0.0101(13) -0.0042(12) 0.0003(12)
C11 0.0308(17) 0.061(2) 0.039(2) -0.0250(17) 0.0023(14) -0.0037(16)
C12 0.065(3) 0.127(4) 0.054(3) -0.061(3) 0.012(2) -0.025(3)
C13 0.0355(18) 0.0370(18) 0.057(2) -0.0172(16) 0.0039(16) -0.0025(14)
C14 0.051(2) 0.0374(19) 0.066(3) -0.0095(17) -0.0094(19) 0.0068(16)
C15 0.0257(16) 0.0299(15) 0.0272(16) -0.0045(12) -0.0077(12) 0.0002(12)
C16 0.0234(15) 0.0283(15) 0.0240(15) 0.0012(12) -0.0065(12) -0.0009(12)
C17 0.0252(15) 0.0321(15) 0.0244(15) 0.0031(12) -0.0036(12) -0.0038(12)
C18 0.0370(18) 0.0399(18) 0.0288(17) 0.0016(14) -0.0116(14) 0.0011(14)
C19 0.049(2) 0.067(3) 0.042(2) 0.0225(19) -0.0106(17) -0.0081(19)
C20 0.0361(17) 0.0264(15) 0.0372(18) -0.0056(13) -0.0127(14) 0.0022(13)
C21 0.0389(19) 0.0393(18) 0.049(2) -0.0076(15) -0.0087(15) 0.0081(15)
C22 0.0234(14) 0.0264(14) 0.0279(15) -0.0036(13) -0.0031(12) -0.0041(11)
C23 0.0276(15) 0.0265(15) 0.0277(16) -0.0053(12) -0.0082(12) -0.0039(12)
C24 0.0265(16) 0.0316(16) 0.0333(17) -0.0054(13) -0.0088(13) 0.0000(12)
C25 0.0329(18) 0.0396(18) 0.046(2) -0.0086(15) -0.0145(15) -0.0038(14)
C26 0.052(2) 0.060(2) 0.074(3) -0.005(2) -0.042(2) -0.0129(19)
C27 0.0375(19) 0.0363(17) 0.0327(17) -0.0118(14) -0.0075(14) -0.0005(14)
C28 0.056(2) 0.045(2) 0.057(2) -0.0251(18) -0.0060(18) 0.0039(17)
O6 0.0507(15) 0.0529(15) 0.0353(13) -0.0061(11) 0.0019(11) -0.0126(12)
O7 0.0456(14) 0.0407(13) 0.0519(15) -0.0041(11) 0.0001(11) 0.0001(11)
O5 0.0549(15) 0.0504(15) 0.0482(15) -0.0270(12) -0.0113(12) 0.0044(12)
O4 0.0530(15) 0.0624(16) 0.0259(12) -0.0112(11) 0.0004(10) -0.0118(12)
O3 0.091(2) 0.108(3) 0.0569(19) -0.0460(18) 0.0219(16) -0.021(2)
O2 0.063(2) 0.160(4) 0.058(2) 0.015(2) -0.0275(16) -0.046(2)
O1 0.0263(17) 0.110(5) 0.062(2) -0.037(3) -0.0077(14) -0.0026(18)

loop_
_atom_type_symbol
_atom_type_description
_atom_type_scat_dispersion_real
_atom_type_scat_dispersion_imag
_atom_type_scat_source
C C 0.0033 0.0016 'International Tables Vol C Tables 4.2.6.8 and 6.1.1.4'
H H 0.0000 0.0000 'International Tables Vol C Tables 4.2.6.8 and 6.1.1.4'
N N 0.0061 0.0033 'International Tables Vol C Tables 4.2.6.8 and 6.1.1.4'
O O 0.0106 0.0060 'International Tables Vol C Tables 4.2.6.8 and 6.1.1.4'
Cd Cd -0.8075 1.2024 'International Tables Vol C Tables 4.2.6.8 and 6.1.1.4'

loop_
_geom_angle_atom_site_label_1
_geom_angle_atom_site_label_2
_geom_angle_atom_site_label_3
_geom_angle
_geom_angle_site_symmetry_1
_geom_angle_site_symmetry_3
_geom_angle_publ_flag
N4 Cd1 N3 104.03(8) . . ?
N4 Cd1 N1 91.94(9) . . ?
N3 Cd1 N1 153.85(9) . . ?
N4 Cd1 N6 159.06(8) . . ?
N3 Cd1 N6 87.04(9) . . ?
N1 Cd1 N6 84.86(8) . . ?
N4 Cd1 N5 80.39(8) . . ?
N3 Cd1 N5 95.35(8) . . ?
N1 Cd1 N5 107.81(8) . . ?
N6 Cd1 N5 80.92(8) . . ?
N4 Cd1 N2 91.76(8) . . ?
N3 Cd1 N2 79.94(8) . . ?
N1 Cd1 N2 78.98(8) . . ?
N6 Cd1 N2 107.84(8) . . ?
N5 Cd1 N2 169.66(7) . . ?
O4 N8 O5 120.3(3) . . ?
O4 N8 O6 119.3(3) . . ?
O5 N8 O6 120.4(3) . . ?
C1 N1 Cd1 121.36(18) . . ?
C8 N2 C3 108.8(2) . . ?
C8 N2 Cd1 108.86(16) . . ?
C3 N2 Cd1 113.08(16) . . ?
C10 N3 Cd1 110.95(17) . . ?
C15 N4 Cd1 109.47(17) . . ?
C22 N5 C17 108.5(2) . . ?
C22 N5 Cd1 113.09(15) . . ?
C17 N5 Cd1 110.19(16) . . ?
C24 N6 Cd1 121.76(18) . . ?
O3 N7 O1 121.1(3) . . ?
O3 N7 O2 120.6(3) . . ?
O1 N7 O2 117.7(3) . . ?
O3 N7 O1A 123.8(8) . . ?
O2 N7 O1A 104.5(9) . . ?
N1 C1 C2 115.7(2) . . ?
C3 C2 C1 112.7(2) . . ?
C3 C2 C4 111.4(2) . . ?
C1 C2 C4 110.2(2) . . ?
C3 C2 C6 104.8(2) . . ?
C1 C2 C6 106.4(2) . . ?
C4 C2 C6 111.2(2) . . ?
O7 C30 C29 112.1(3) . . ?
N2 C3 C2 116.8(2) . . ?
C5 C4 C2 116.2(3) . . ?
C7 C6 C2 116.5(3) . . ?
N2 C8 C9 114.7(2) . . ?
C10 C9 C8 111.4(2) . . ?
C10 C9 C13 108.9(3) . . ?
C8 C9 C13 108.7(3) . . ?
C10 C9 C11 107.8(2) . . ?
C8 C9 C11 108.2(3) . . ?
C13 C9 C11 111.8(3) . . ?
N3 C10 C9 113.4(2) . . ?
C12 C11 C9 116.5(3) . . ?
C14 C13 C9 116.4(3) . . ?
N4 C15 C16 112.8(2) . . ?
C15 C16 C17 111.5(2) . . ?
C15 C16 C20 109.4(2) . . ?
C17 C16 C20 108.9(2) . . ?
C15 C16 C18 107.9(2) . . ?
C17 C16 C18 108.5(2) . . ?
C20 C16 C18 110.7(2) . . ?
N5 C17 C16 115.1(2) . . ?
C19 C18 C16 117.0(3) . . ?
C21 C20 C16 116.2(3) . . ?
N5 C22 C23 117.8(2) . . ?
C27 C23 C24 110.1(2) . . ?
C27 C23 C25 112.2(2) . . ?
C24 C23 C25 106.8(2) . . ?
C27 C23 C22 111.0(2) . . ?
C24 C23 C22 112.2(2) . . ?
C25 C23 C22 104.4(2) . . ?
N6 C24 C23 115.4(2) . . ?
C26 C25 C23 116.4(3) . . ?
C28 C27 C23 116.0(3) . . ?

loop_
_geom_bond_atom_site_label_1
_geom_bond_atom_site_label_2
_geom_bond_distance
_geom_bond_site_symmetry_2
_geom_bond_publ_flag
Cd1 N4 2.320(2) . ?
Cd1 N3 2.328(2) . ?
Cd1 N1 2.341(2) . ?
Cd1 N6 2.358(2) . ?
Cd1 N5 2.475(2) . ?
Cd1 N2 2.505(2) . ?
N8 O4 1.241(3) . ?
N8 O5 1.248(3) . ?
N8 O6 1.249(3) . ?
N1 C1 1.486(4) . ?
N2 C8 1.480(3) . ?
N2 C3 1.484(3) . ?
N3 C10 1.480(4) . ?
N4 C15 1.491(4) . ?
N5 C22 1.480(3) . ?
N5 C17 1.488(3) . ?
N6 C24 1.474(4) . ?
N7 O3 1.206(3) . ?
N7 O1 1.229(4) . ?
N7 O2 1.241(4) . ?
N7 O1A 1.331(19) . ?
C1 C2 1.535(4) . ?
C29 C30 1.504(5) . ?
C2 C3 1.531(4) . ?
C2 C4 1.544(4) . ?
C2 C6 1.555(4) . ?
C30 O7 1.419(4) . ?
C4 C5 1.524(4) . ?
C6 C7 1.525(4) . ?
C8 C9 1.543(4) . ?
C9 C10 1.527(4) . ?
C9 C13 1.547(4) . ?
C9 C11 1.548(4) . ?
C11 C12 1.527(5) . ?
C13 C14 1.529(5) . ?
C15 C16 1.527(4) . ?
C16 C17 1.542(4) . ?
C16 C20 1.547(4) . ?
C16 C18 1.551(4) . ?
C18 C19 1.514(4) . ?
C20 C21 1.527(4) . ?
C22 C23 1.544(4) . ?
C23 C27 1.538(4) . ?
C23 C24 1.540(4) . ?
C23 C25 1.542(4) . ?
C25 C26 1.537(5) . ?
C27 C28 1.520(4) . ?
